data_2018043
loop_
_publ_author_name
'Ho, Douglas M.'
'Zdilla, Michael J.'

_publ_section_title
;
 <i>trans</i>-Bis(hinokitiolato)copper(II)
 <i>trans</i>-bis(hinokitiolato)palladium(II) cocrystals with (5/1) and
 (3/2) formulations
;
_journal_coeditor_code OV3001
_journal_issue 4
_journal_name_full 'Acta Crystallographica Section C'
_journal_page_first m100
_journal_page_last m104
_journal_paper_doi 10.1107/S0108270111007372
_journal_volume 67
_journal_year 2011
_chemical_formula_iupac '[Cu (C10 H11 O2)2] [Pd (C10 H11 O2)2]0.67'
_chemical_formula_moiety 'C20 H22 Cu0.60 O4 Pd0.40'
_chemical_formula_structural 'C20 H22 Cu0.60 O4 Pd0.40'
_chemical_formula_sum 'C20 H22 Cu0.6 O4 Pd0.4'
_chemical_formula_weight 407.06
_chemical_name_common tu369
_chemical_name_systematic
;
<i>trans</i>-Bis(3-isopropyl-7-oxocyclohepta-1,3,5-trien-1-olato)copper(II)
<i>trans</i>-bis(3-isopropyl-7-oxocyclohepta-1,3,5-trien-1-olato)palladium(II)
(3/2)
;
_space_group_IT_number 14
_symmetry_cell_setting monoclinic
_symmetry_space_group_name_Hall '-P 2ybc'
_symmetry_space_group_name_H-M 'P 1 21/c 1'
_atom_sites_solution_hydrogens geom
_atom_sites_solution_primary isomor
_atom_sites_solution_secondary difmap
_cell_angle_alpha 90.00
_cell_angle_beta 112.6809(19)
_cell_angle_gamma 90.00
_cell_formula_units_Z 2
_cell_length_a 9.1703(12)
_cell_length_b 9.8475(12)
_cell_length_c 10.9850(14)
_cell_measurement_reflns_used 4540
_cell_measurement_temperature 100(2)
_cell_measurement_theta_max 27.97
_cell_measurement_theta_min 2.41
_cell_volume 915.3(2)
_computing_cell_refinement 'SAINT (Bruker, 2008)'
_computing_data_collection 'APEX2 (Bruker, 2008)'
_computing_data_reduction 'SAINT (Bruker, 2008) and SADABS (Bruker, 2008)'
_computing_molecular_graphics
;
SHELXTL (Sheldrick, 2008) and ORTEP-3 (Farrugia, 1997)
;
_computing_publication_material 'SHELXTL (Sheldrick, 2008)'
_computing_structure_refinement 'SHELXTL (Sheldrick, 2008)'
_computing_structure_solution 'SHELXTL (Sheldrick, 2008)'
_diffrn_ambient_temperature 100(2)
_diffrn_measured_fraction_theta_full 0.994
_diffrn_measured_fraction_theta_max 0.994
_diffrn_measurement_device_type 'Bruker Kappa APEXII DUO'
_diffrn_measurement_method '\f and \w scans, 1155 0.5\% rotations'
_diffrn_radiation_monochromator graphite
_diffrn_radiation_source 'fine-focus sealed tube'
_diffrn_radiation_type 'Mo K\a'
_diffrn_radiation_wavelength 0.71073
_diffrn_reflns_av_R_equivalents 0.0184
_diffrn_reflns_av_sigmaI/netI 0.0175
_diffrn_reflns_limit_h_max 12
_diffrn_reflns_limit_h_min -12
_diffrn_reflns_limit_k_max 8
_diffrn_reflns_limit_k_min -13
_diffrn_reflns_limit_l_max 14
_diffrn_reflns_limit_l_min -14
_diffrn_reflns_number 8292
_diffrn_reflns_theta_full 27.97
_diffrn_reflns_theta_max 27.97
_diffrn_reflns_theta_min 2.41
_diffrn_standards_decay_% 0
_diffrn_standards_interval_count 0
_diffrn_standards_interval_time 0
_diffrn_standards_number 0
_exptl_absorpt_coefficient_mu 1.142
_exptl_absorpt_correction_T_max 0.9182
_exptl_absorpt_correction_T_min 0.7792
_exptl_absorpt_correction_type multi-scan
_exptl_absorpt_process_details '(SADABS; Bruker, 2008)'
_exptl_crystal_colour Orange
_exptl_crystal_density_diffrn 1.477
_exptl_crystal_density_method 'not measured'
_exptl_crystal_description Prism
_exptl_crystal_F_000 419.6
_exptl_crystal_size_max 0.230
_exptl_crystal_size_mid 0.081
_exptl_crystal_size_min 0.076
_refine_diff_density_max 0.326
_refine_diff_density_min -0.194
_refine_ls_extinction_method none
_refine_ls_goodness_of_fit_ref 1.025
_refine_ls_hydrogen_treatment constr
_refine_ls_matrix_type full
_refine_ls_number_parameters 118
_refine_ls_number_reflns 2190
_refine_ls_number_restraints 0
_refine_ls_restrained_S_all 1.025
_refine_ls_R_factor_all 0.0243
_refine_ls_R_factor_gt 0.0187
_refine_ls_shift/su_max 0.001
_refine_ls_shift/su_mean 0.000
_refine_ls_structure_factor_coef Fsqd
_refine_ls_weighting_details 'w=1/[\s^2^(Fo^2^)+(0.0223P)^2^+0.2859P] where P=(Fo^2^+2Fc^2^)/3'
_refine_ls_weighting_scheme calc
_refine_ls_wR_factor_gt 0.0440
_refine_ls_wR_factor_ref 0.0462
_reflns_number_gt 1883
_reflns_number_total 2190
_reflns_threshold_expression I>2\s(I)
_cod_data_source_file ov3001.cif
_cod_data_source_block VI
_cod_original_sg_symbol_H-M 'P 21/c'
_cod_original_formula_sum 'C20 H22 Cu0.60 O4 Pd0.40'
_cod_database_code 2018043
_cod_database_fobs_code 2018043

loop_
_symmetry_equiv_pos_as_xyz
'x, y, z'
'-x, y+1/2, -z+1/2'
'-x, -y, -z'
'x, -y-1/2, z-1/2'

loop_
_atom_site_type_symbol
_atom_site_label
_atom_site_fract_x
_atom_site_fract_y
_atom_site_fract_z
_atom_site_U_iso_or_equiv
_atom_site_adp_type
_atom_site_calc_flag
_atom_site_refinement_flags
_atom_site_occupancy
_atom_site_disorder_assembly
_atom_site_disorder_group
Cu Cu1 0.0000 0.0000 0.0000 0.01436(7) Uani d SP 0.601(4) . 1
Pd Pd1 0.0000 0.0000 0.0000 0.01436(7) Uani d SP 0.399(4) . 2
O O1 0.22789(10) -0.00393(9) 0.09553(9) 0.0208(2) Uani d . 1 . .
O O2 0.01308(10) 0.14962(10) 0.11940(9) 0.0244(2) Uani d . 1 . .
C C1 0.27933(15) 0.08977(13) 0.18588(13) 0.0182(3) Uani d . 1 . .
C C2 0.44245(15) 0.09765(14) 0.25823(13) 0.0202(3) Uani d . 1 . .
H H2 0.5020 0.0329 0.2326 0.024 Uiso calc R 1 . .
C C3 0.53440(15) 0.18270(14) 0.36100(13) 0.0201(3) Uani d . 1 . .
C C4 0.47826(15) 0.28680(14) 0.41755(13) 0.0228(3) Uani d . 1 . .
H H4 0.5562 0.3342 0.4882 0.027 Uiso calc R 1 . .
C C5 0.32351(16) 0.33045(14) 0.38437(14) 0.0237(3) Uani d . 1 . .
H H5 0.3119 0.4045 0.4353 0.028 Uiso calc R 1 . .
C C6 0.18303(15) 0.28355(14) 0.28888(14) 0.0230(3) Uani d . 1 . .
H H6 0.0909 0.3314 0.2837 0.028 Uiso calc R 1 . .
C C7 0.15696(15) 0.17662(14) 0.19938(13) 0.0202(3) Uani d . 1 . .
C C8 0.71243(15) 0.15800(15) 0.41809(14) 0.0233(3) Uani d . 1 . .
H H8 0.7619 0.2292 0.4866 0.028 Uiso calc R 1 . .
C C9 0.75203(18) 0.01963(16) 0.48678(17) 0.0340(4) Uani d . 1 . .
H H9A 0.8670 0.0096 0.5296 0.051 Uiso calc R 1 . .
H H9B 0.7089 -0.0527 0.4214 0.051 Uiso calc R 1 . .
H H9C 0.7055 0.0135 0.5533 0.051 Uiso calc R 1 . .
C C10 0.78403(15) 0.17172(15) 0.31369(14) 0.0257(3) Uani d . 1 . .
H H10A 0.8995 0.1669 0.3564 0.039 Uiso calc R 1 . .
H H10B 0.7531 0.2592 0.2685 0.039 Uiso calc R 1 . .
H H10C 0.7453 0.0979 0.2494 0.039 Uiso calc R 1 . .

loop_
_atom_site_aniso_label
_atom_site_aniso_U_11
_atom_site_aniso_U_22
_atom_site_aniso_U_33
_atom_site_aniso_U_12
_atom_site_aniso_U_13
_atom_site_aniso_U_23
Cu1 0.00987(9) 0.01652(10) 0.01503(10) -0.00029(6) 0.00297(6) 0.00015(7)
Pd1 0.00987(9) 0.01652(10) 0.01503(10) -0.00029(6) 0.00297(6) 0.00015(7)
O1 0.0166(4) 0.0210(5) 0.0237(5) -0.0006(4) 0.0066(4) -0.0036(4)
O2 0.0164(4) 0.0296(5) 0.0247(5) 0.0030(4) 0.0052(4) -0.0032(4)
C1 0.0195(6) 0.0172(6) 0.0193(6) -0.0011(5) 0.0089(5) 0.0027(5)
C2 0.0175(6) 0.0205(6) 0.0236(7) 0.0008(5) 0.0090(5) 0.0007(5)
C3 0.0179(6) 0.0231(7) 0.0188(6) -0.0021(5) 0.0067(5) 0.0027(5)
C4 0.0234(6) 0.0244(7) 0.0198(7) -0.0042(5) 0.0075(5) -0.0011(5)
C5 0.0286(7) 0.0215(7) 0.0233(7) -0.0011(5) 0.0124(6) -0.0023(6)
C6 0.0212(6) 0.0232(7) 0.0262(7) 0.0030(5) 0.0109(5) 0.0003(6)
C7 0.0184(6) 0.0224(7) 0.0195(6) 0.0011(5) 0.0071(5) 0.0033(5)
C8 0.0171(6) 0.0272(7) 0.0230(7) -0.0029(5) 0.0048(5) -0.0012(6)
C9 0.0220(7) 0.0427(10) 0.0335(8) 0.0037(6) 0.0065(6) 0.0134(7)
C10 0.0188(6) 0.0287(8) 0.0295(8) -0.0026(5) 0.0092(5) -0.0010(6)

loop_
_atom_type_symbol
_atom_type_description
_atom_type_scat_dispersion_real
_atom_type_scat_dispersion_imag
_atom_type_scat_source
C C 0.0033 0.0016 'International Tables Vol C Tables 4.2.6.8 and 6.1.1.4'
H H 0.0000 0.0000 'International Tables Vol C Tables 4.2.6.8 and 6.1.1.4'
O O 0.0106 0.0060 'International Tables Vol C Tables 4.2.6.8 and 6.1.1.4'
Cu Cu 0.3201 1.2651 'International Tables Vol C Tables 4.2.6.8 and 6.1.1.4'
Pd Pd -0.9988 1.0072 'International Tables Vol C Tables 4.2.6.8 and 6.1.1.4'

loop_
_geom_angle_atom_site_label_1
_geom_angle_atom_site_label_2
_geom_angle_atom_site_label_3
_geom_angle_site_symmetry_1
_geom_angle_site_symmetry_3
_geom_angle
_geom_angle_publ_flag
O1 Cu1 O1 3 . 180.00(9) ?
O1 Cu1 O2 3 3 82.94(4) ?
O1 Cu1 O2 . 3 97.06(4) ?
O1 Cu1 O2 3 . 97.06(4) ?
O1 Cu1 O2 . . 82.94(4) ?
O2 Cu1 O2 3 . 180.00(7) ?
O1 Pd1 O1 3 . 180.00(9) ?
O1 Pd1 O2 3 3 82.94(4) ?
O1 Pd1 O2 . 3 97.06(4) ?
O1 Pd1 O2 3 . 97.06(4) ?
O1 Pd1 O2 . . 82.94(4) ?
O2 Pd1 O2 3 . 180.00(7) ?
C1 O1 Cu1 . . 113.28(8) ?
C1 O1 Pd1 . . 113.28(8) ?
C7 O2 Cu1 . . 113.16(8) ?
C7 O2 Pd1 . . 113.16(8) ?
O1 C1 C2 . . 117.75(11) ?
O1 C1 C7 . . 115.13(11) ?
C2 C1 C7 . . 127.13(12) ?
C3 C2 C1 . . 132.21(12) ?
C3 C2 H2 . . 113.9 ?
C1 C2 H2 . . 113.9 ?
C4 C3 C2 . . 126.05(12) ?
C4 C3 C8 . . 117.00(12) ?
C2 C3 C8 . . 116.95(12) ?
C5 C4 C3 . . 128.66(13) ?
C5 C4 H4 . . 115.7 ?
C3 C4 H4 . . 115.7 ?
C6 C5 C4 . . 130.59(13) ?
C6 C5 H5 . . 114.7 ?
C4 C5 H5 . . 114.7 ?
C5 C6 C7 . . 129.73(12) ?
C5 C6 H6 . . 115.1 ?
C7 C6 H6 . . 115.1 ?
O2 C7 C6 . . 118.92(11) ?
O2 C7 C1 . . 115.48(12) ?
C6 C7 C1 . . 125.60(12) ?
C3 C8 C10 . . 112.20(11) ?
C3 C8 C9 . . 110.92(11) ?
C10 C8 C9 . . 111.02(12) ?
C3 C8 H8 . . 107.5 ?
C10 C8 H8 . . 107.5 ?
C9 C8 H8 . . 107.5 ?
C8 C9 H9A . . 109.5 ?
C8 C9 H9B . . 109.5 ?
H9A C9 H9B . . 109.5 ?
C8 C9 H9C . . 109.5 ?
H9A C9 H9C . . 109.5 ?
H9B C9 H9C . . 109.5 ?
C8 C10 H10A . . 109.5 ?
C8 C10 H10B . . 109.5 ?
H10A C10 H10B . . 109.5 ?
C8 C10 H10C . . 109.5 ?
H10A C10 H10C . . 109.5 ?
H10B C10 H10C . . 109.5 ?

loop_
_geom_bond_atom_site_label_1
_geom_bond_atom_site_label_2
_geom_bond_site_symmetry_2
_geom_bond_distance
_geom_bond_publ_flag
Cu1 O1 3 1.9439(9) ?
Cu1 O1 . 1.9439(9) ?
Cu1 O2 3 1.9453(10) ?
Cu1 O2 . 1.9453(10) ?
Pd1 O1 3 1.9439(9) ?
Pd1 O1 . 1.9439(9) ?
Pd1 O2 3 1.9453(10) ?
Pd1 O2 . 1.9453(10) ?
O1 C1 . 1.3030(16) ?
O2 C7 . 1.2999(15) ?
C1 C2 . 1.3995(17) ?
C1 C7 . 1.4632(17) ?
C2 C3 . 1.3974(18) ?
C2 H2 . 0.9500 ?
C3 C4 . 1.3959(19) ?
C3 C8 . 1.5259(17) ?
C4 C5 . 1.3901(19) ?
C4 H4 . 0.9500 ?
C5 C6 . 1.3896(19) ?
C5 H5 . 0.9500 ?
C6 C7 . 1.3968(19) ?
C6 H6 . 0.9500 ?
C8 C10 . 1.5314(19) ?
C8 C9 . 1.532(2) ?
C8 H8 . 1.0000 ?
C9 H9A . 0.9800 ?
C9 H9B . 0.9800 ?
C9 H9C . 0.9800 ?
C10 H10A . 0.9800 ?
C10 H10B . 0.9800 ?
C10 H10C . 0.9800 ?

loop_
_geom_torsion_atom_site_label_1
_geom_torsion_atom_site_label_2
_geom_torsion_atom_site_label_3
_geom_torsion_atom_site_label_4
_geom_torsion_site_symmetry_1
_geom_torsion_site_symmetry_2
_geom_torsion_site_symmetry_3
_geom_torsion_site_symmetry_4
_geom_torsion
_geom_torsion_publ_flag
O2 Cu1 O1 C1 3 . . . 178.76(8) ?
O2 Cu1 O1 C1 . . . . -1.24(8) ?
O2 Cu1 O1 Pd1 3 . . . 0.0 ?
O2 Cu1 O1 Pd1 . . . . 0.0 ?
O2 Pd1 O1 C1 3 . . . 178.76(8) ?
O2 Pd1 O1 C1 . . . . -1.24(8) ?
O2 Pd1 O1 Cu1 3 . . . 0.0 ?
O2 Pd1 O1 Cu1 . . . . 0.0 ?
O1 Cu1 O2 C7 3 . . . -178.90(9) ?
O1 Cu1 O2 C7 . . . . 1.10(9) ?
O1 Cu1 O2 Pd1 3 . . . 0.0 ?
O1 Cu1 O2 Pd1 . . . . 0.0 ?
O1 Pd1 O2 C7 3 . . . -178.90(9) ?
O1 Pd1 O2 C7 . . . . 1.10(9) ?
O1 Pd1 O2 Cu1 3 . . . 0.0 ?
O1 Pd1 O2 Cu1 . . . . 0.0 ?
Cu1 O1 C1 C2 . . . . -178.51(9) ?
Pd1 O1 C1 C2 . . . . -178.51(9) ?
Cu1 O1 C1 C7 . . . . 1.16(13) ?
Pd1 O1 C1 C7 . . . . 1.16(13) ?
O1 C1 C2 C3 . . . . -178.92(13) ?
C7 C1 C2 C3 . . . . 1.4(2) ?
C1 C2 C3 C4 . . . . -0.3(2) ?
C1 C2 C3 C8 . . . . 178.69(13) ?
C2 C3 C4 C5 . . . . -1.3(2) ?
C8 C3 C4 C5 . . . . 179.68(13) ?
C3 C4 C5 C6 . . . . 0.8(3) ?
C4 C5 C6 C7 . . . . 1.1(3) ?
Cu1 O2 C7 C6 . . . . 178.93(9) ?
Pd1 O2 C7 C6 . . . . 178.93(9) ?
Cu1 O2 C7 C1 . . . . -0.77(14) ?
Pd1 O2 C7 C1 . . . . -0.77(14) ?
C5 C6 C7 O2 . . . . 178.96(13) ?
C5 C6 C7 C1 . . . . -1.4(2) ?
O1 C1 C7 O2 . . . . -0.26(17) ?
C2 C1 C7 O2 . . . . 179.37(12) ?
O1 C1 C7 C6 . . . . -179.95(12) ?
C2 C1 C7 C6 . . . . -0.3(2) ?
C4 C3 C8 C10 . . . . -121.84(13) ?
C2 C3 C8 C10 . . . . 59.09(16) ?
C4 C3 C8 C9 . . . . 113.36(14) ?
C2 C3 C8 C9 . . . . -65.72(16) ?
